data_4511711
loop_
_publ_author_name
'Chen, Shui-Sheng'
'Liu, Qing'
'Zhao, Yue'
'Qiao, Rui'
'Sheng, Liang-Quan'
'Liu, Zhao-Di'
'Yang, Song'
'Song, Cong-Fu'

_publ_section_title
;
 New Metal--Organic Frameworks Constructed from the
 4-Imidazole-Carboxylate Ligand: Structural Diversities, Luminescence, and
 Gas Adsorption Properties
;
_journal_issue 8
_journal_name_full 'Crystal Growth &amp; Design'
_journal_page_first 3727
_journal_paper_doi 10.1021/cg401811c
_journal_volume 14
_journal_year 2014
_chemical_formula_moiety '2(C20 H14 Cd N4 O4),  2.6(H0.40 O0.20)'
_chemical_formula_sum 'C40 H30 Cd2 N8 O9'
_chemical_formula_weight 991.52
_chemical_name_systematic
; 
 ? 
;
_space_group_IT_number 9
_symmetry_cell_setting monoclinic
_symmetry_space_group_name_Hall 'C -2yc'
_symmetry_space_group_name_H-M 'C 1 c 1'
_atom_sites_solution_hydrogens geom
_atom_sites_solution_primary direct
_atom_sites_solution_secondary difmap
_audit_creation_method SHELXL-97
_cell_angle_alpha 90.00
_cell_angle_beta 123.254(4)
_cell_angle_gamma 90.00
_cell_formula_units_Z 2
_cell_length_a 13.202(4)
_cell_length_b 27.475(8)
_cell_length_c 7.641(2)
_cell_measurement_reflns_used 4164
_cell_measurement_temperature 296(2)
_cell_measurement_theta_max 26.87
_cell_measurement_theta_min 2.27
_cell_volume 2317.7(12)
_computing_cell_refinement SMART
_computing_data_collection 'SMART (Bruker, 2000)'
_computing_data_reduction 'SAINT (Bruker, 2000)'
_computing_molecular_graphics SHELXTL
_computing_publication_material SHELXTL
_computing_structure_refinement SHELXTL
_computing_structure_solution 'SHELXTL (Bruker, 2000)'
_diffrn_ambient_temperature 296(2)
_diffrn_measured_fraction_theta_full 0.990
_diffrn_measured_fraction_theta_max 0.990
_diffrn_measurement_device_type 'Bruker Smart Apex CCD'
_diffrn_measurement_method 'phi and omega scans'
_diffrn_radiation_monochromator graphite
_diffrn_radiation_source 'sealed tube'
_diffrn_radiation_type MoK\a
_diffrn_radiation_wavelength 0.71073
_diffrn_reflns_av_R_equivalents 0.0374
_diffrn_reflns_av_sigmaI/netI 0.0798
_diffrn_reflns_limit_h_max 15
_diffrn_reflns_limit_h_min -16
_diffrn_reflns_limit_k_max 33
_diffrn_reflns_limit_k_min -33
_diffrn_reflns_limit_l_max 9
_diffrn_reflns_limit_l_min -9
_diffrn_reflns_number 6791
_diffrn_reflns_theta_full 26.00
_diffrn_reflns_theta_max 26.00
_diffrn_reflns_theta_min 1.48
_exptl_absorpt_coefficient_mu 0.974
_exptl_absorpt_correction_T_max 0.8290
_exptl_absorpt_correction_T_min 0.7721
_exptl_absorpt_correction_type multi-scan
_exptl_absorpt_process_details 'SADABS; Bruker, 2000'
_exptl_crystal_colour colorless
_exptl_crystal_density_diffrn 1.421
_exptl_crystal_density_method 'not measured'
_exptl_crystal_description block
_exptl_crystal_F_000 988
_exptl_crystal_size_max 0.28
_exptl_crystal_size_mid 0.22
_exptl_crystal_size_min 0.20
_refine_diff_density_max 0.986
_refine_diff_density_min -0.730
_refine_diff_density_rms 0.097
_refine_ls_abs_structure_details 'Flack H D (1983), Acta Cryst. A39, 876-881'
_refine_ls_abs_structure_Flack 0.07(5)
_refine_ls_extinction_method none
_refine_ls_goodness_of_fit_ref 1.003
_refine_ls_hydrogen_treatment constr
_refine_ls_matrix_type full
_refine_ls_number_parameters 281
_refine_ls_number_reflns 3732
_refine_ls_number_restraints 2
_refine_ls_restrained_S_all 1.003
_refine_ls_R_factor_all 0.0640
_refine_ls_R_factor_gt 0.0511
_refine_ls_shift/su_max 0.000
_refine_ls_shift/su_mean 0.000
_refine_ls_structure_factor_coef Fsqd
_refine_ls_weighting_details 'calc w=1/[\s^2^(Fo^2^)+(0.065P)^2^+1.44P] where P=(Fo^2^+2Fc^2^)/3'
_refine_ls_weighting_scheme calc
_refine_ls_wR_factor_gt 0.1151
_refine_ls_wR_factor_ref 0.1194
_reflns_number_gt 2923
_reflns_number_total 3732
_reflns_threshold_expression >2sigma(I)
_cod_data_source_file cg401811c_si_002.cif
_cod_data_source_block 943725
_cod_depositor_comments
;
The following automatic conversions were performed:

'_symmetry_cell_setting' value 'Monoclinic' changed to 'monoclinic'
according to
/usr/data/users/saulius/crontab/automatic-downloads/rss-feeds/ACS/lib/dictionaries/cif_core.dic
dictionary named 'cif_core.dic' version 2.4.2 from 2011-04-26.

Automatic conversion script
Id: cif_fix_values 2281 2013-09-26 08:29:07Z andrius 

 Adding full bibliography for 4511704--4511714.cif.
;
_cod_original_cell_volume 2317.7(11)
_cod_original_sg_symbol_Hall 'C -2yc '
_cod_original_sg_symbol_H-M 'Cc   '
_cod_database_code 4511711

loop_
_symmetry_equiv_pos_as_xyz
'x, y, z'
'x, -y, z+1/2'
'x+1/2, y+1/2, z'
'x+1/2, -y+1/2, z+1/2'

loop_
_atom_site_label
_atom_site_type_symbol
_atom_site_fract_x
_atom_site_fract_y
_atom_site_fract_z
_atom_site_U_iso_or_equiv
_atom_site_adp_type
_atom_site_occupancy
_atom_site_symmetry_multiplicity
_atom_site_calc_flag
_atom_site_refinement_flags
C1 C -0.0750(9) 0.2836(5) -0.5026(14) 0.070(3) Uani 1 1 d .
H1 H -0.0529 0.3121 -0.5391 0.084 Uiso 1 1 calc R
C2 C -0.1310(8) 0.2464(4) -0.6457(14) 0.056(2) Uani 1 1 d .
H2 H -0.1517 0.2506 -0.7823 0.067 Uiso 1 1 calc R
C3 C -0.1567(7) 0.2026(3) -0.5868(12) 0.052(2) Uani 1 1 d .
C4 C -0.1300(7) 0.1975(3) -0.3849(14) 0.0433(18) Uani 1 1 d .
H4 H -0.1500 0.1688 -0.3461 0.052 Uiso 1 1 calc R
C5 C -0.0727(11) 0.2355(4) -0.2387(15) 0.064(3) Uani 1 1 d .
H5 H -0.0497 0.2313 -0.1008 0.077 Uiso 1 1 calc R
C6 C -0.0518(9) 0.2780(4) -0.3019(14) 0.061(3) Uani 1 1 d .
C7 C -0.0005(9) 0.3215(3) -0.1547(15) 0.048(2) Uani 1 1 d .
C8 C 0.0445(9) 0.3257(4) 0.0491(15) 0.054(2) Uani 1 1 d .
H8 H 0.0540 0.2999 0.1357 0.065 Uiso 1 1 calc R
C9 C 0.0458(8) 0.3962(3) -0.0477(13) 0.052(2) Uani 1 1 d .
H9 H 0.0558 0.4297 -0.0493 0.062 Uiso 1 1 calc R
C10 C -0.2212(8) 0.1605(3) -0.7348(15) 0.052(2) Uani 1 1 d .
C11 C 0.6087(8) 0.5631(4) 0.6752(13) 0.055(2) Uani 1 1 d .
H11 H 0.5516 0.5874 0.6402 0.066 Uiso 1 1 calc R
C12 C 0.7285(8) 0.5750(3) 0.7538(14) 0.050(2) Uani 1 1 d .
H12 H 0.7530 0.6073 0.7840 0.061 Uiso 1 1 calc R
C13 C 0.8154(8) 0.5381(4) 0.7893(13) 0.051(2) Uani 1 1 d .
C14 C 0.7789(10) 0.4909(4) 0.7563(17) 0.052(3) Uani 1 1 d .
H14 H 0.8351 0.4663 0.7899 0.063 Uiso 1 1 calc R
C15 C 0.6613(9) 0.4795(3) 0.6748(14) 0.0460(19) Uani 1 1 d .
H15 H 0.6372 0.4474 0.6338 0.055 Uiso 1 1 calc R
C16 C 0.5743(9) 0.5126(4) 0.6487(13) 0.047(3) Uani 1 1 d .
C17 C 0.4512(9) 0.4986(4) 0.5626(15) 0.052(2) Uani 1 1 d .
C18 C 0.4037(9) 0.4534(4) 0.5667(15) 0.049(3) Uani 1 1 d .
H18 H 0.4476 0.4246 0.6187 0.059 Uiso 1 1 calc R
C19 C 0.2549(7) 0.5063(3) 0.4298(12) 0.0444(18) Uani 1 1 d .
H19 H 0.1776 0.5195 0.3666 0.053 Uiso 1 1 calc R
C20 C 0.9449(10) 0.5523(4) 0.8611(14) 0.046(2) Uani 1 1 d .
Cd1 Cd 0.15111(6) 0.402067(18) 0.43916(8) 0.04051(15) Uani 1 1 d .
N1 N 0.0746(7) 0.3727(4) 0.1141(13) 0.053(2) Uani 1 1 d .
N2 N -0.0004(6) 0.3683(3) -0.2162(10) 0.0453(15) Uani 1 1 d .
H2A H -0.0256 0.3778 -0.3410 0.054 Uiso 1 1 calc R
N3 N 0.2834(8) 0.4584(3) 0.4824(13) 0.047(2) Uani 1 1 d .
N4 N 0.3556(6) 0.5314(3) 0.4836(9) 0.0469(16) Uani 1 1 d .
H4A H 0.3601 0.5623 0.4713 0.056 Uiso 1 1 calc R
O1 O -0.2680(6) 0.1722(2) -0.9324(9) 0.0591(16) Uani 1 1 d .
O2 O -0.2264(6) 0.1219(3) -0.6915(12) 0.0508(19) Uani 1 1 d .
O3 O 1.0109(7) 0.5237(3) 0.8500(14) 0.059(2) Uani 1 1 d .
O4 O 0.9733(5) 0.5962(3) 0.9221(9) 0.0562(16) Uani 1 1 d .
O1W O 0.6269(16) 0.3332(7) 0.787(3) 0.051(5) Uani 0.30 1 d P
H1WA H 0.6825 0.3427 0.7704 0.061 Uiso 0.30 1 d PR
H1WB H 0.6152 0.3546 0.8539 0.061 Uiso 0.30 1 d PR
O2W O 0.171(3) 0.1725(11) 0.896(4) 0.050(7) Uani 0.20 1 d P
H2WA H 0.2015 0.1648 1.0228 0.060 Uiso 0.20 1 d PR
H2WB H 0.1062 0.1886 0.8506 0.060 Uiso 0.20 1 d PR

loop_
_atom_site_aniso_label
_atom_site_aniso_U_11
_atom_site_aniso_U_22
_atom_site_aniso_U_33
_atom_site_aniso_U_23
_atom_site_aniso_U_13
_atom_site_aniso_U_12
C1 0.069(6) 0.080(8) 0.047(5) -0.028(5) 0.023(5) -0.037(6)
C2 0.062(5) 0.069(6) 0.048(4) -0.017(5) 0.038(4) -0.018(5)
C3 0.039(4) 0.044(5) 0.035(4) -0.011(4) -0.004(3) -0.011(4)
C4 0.033(4) 0.031(5) 0.058(5) -0.008(4) 0.020(4) 0.001(4)
C5 0.080(7) 0.057(7) 0.039(4) -0.018(4) 0.022(5) -0.019(6)
C6 0.060(6) 0.049(6) 0.033(4) -0.006(4) -0.001(4) 0.006(5)
C7 0.066(5) 0.032(4) 0.062(5) -0.004(4) 0.045(5) -0.014(4)
C8 0.051(5) 0.042(6) 0.048(5) -0.015(4) 0.014(4) -0.008(4)
C9 0.051(4) 0.045(5) 0.043(4) -0.004(4) 0.015(4) -0.017(4)
C10 0.047(5) 0.027(5) 0.063(6) -0.009(4) 0.019(4) -0.016(4)
C11 0.046(4) 0.056(6) 0.044(4) 0.029(5) 0.012(3) 0.016(4)
C12 0.057(5) 0.038(5) 0.056(5) -0.010(4) 0.031(4) -0.013(4)
C13 0.052(5) 0.046(6) 0.044(5) -0.009(4) 0.019(4) -0.015(4)
C14 0.039(5) 0.049(7) 0.050(5) 0.010(5) 0.012(4) 0.015(5)
C15 0.050(5) 0.039(5) 0.047(4) -0.018(4) 0.026(4) -0.009(4)
C16 0.041(6) 0.048(6) 0.029(4) -0.002(4) 0.005(4) -0.013(5)
C17 0.042(5) 0.042(6) 0.056(5) 0.000(4) 0.017(4) -0.004(4)
C18 0.038(5) 0.045(6) 0.041(5) 0.013(4) 0.007(4) 0.002(4)
C19 0.039(4) 0.035(5) 0.041(4) 0.014(4) 0.010(3) 0.005(4)
C20 0.044(5) 0.056(7) 0.027(4) -0.006(4) 0.012(4) 0.009(5)
Cd1 0.0382(2) 0.0372(3) 0.0375(2) 0.0002(4) 0.01529(17) -0.0017(4)
N1 0.041(4) 0.062(6) 0.040(4) -0.012(4) 0.011(3) -0.024(4)
N2 0.040(3) 0.044(4) 0.043(3) 0.000(3) 0.016(3) -0.002(3)
N3 0.046(4) 0.030(4) 0.046(4) 0.012(3) 0.014(4) 0.007(4)
N4 0.042(4) 0.042(4) 0.034(3) 0.011(3) 0.007(3) 0.011(3)
O1 0.056(3) 0.042(3) 0.049(3) -0.012(3) 0.010(3) -0.015(3)
O2 0.045(4) 0.036(4) 0.056(4) -0.013(3) 0.019(3) -0.005(3)
O3 0.046(4) 0.045(5) 0.077(5) 0.005(4) 0.027(3) 0.008(4)
O4 0.043(3) 0.066(4) 0.051(3) -0.019(3) 0.020(3) -0.020(3)
O1W 0.035(9) 0.040(10) 0.042(9) -0.002(9) -0.002(7) 0.015(8)
O2W 0.048(16) 0.040(15) 0.043(15) -0.009(13) 0.013(11) 0.003(14)

loop_
_atom_type_symbol
_atom_type_description
_atom_type_scat_dispersion_real
_atom_type_scat_dispersion_imag
_atom_type_scat_source
C C 0.0033 0.0016 'International Tables Vol C Tables 4.2.6.8 and 6.1.1.4'
H H 0.0000 0.0000 'International Tables Vol C Tables 4.2.6.8 and 6.1.1.4'
N N 0.0061 0.0033 'International Tables Vol C Tables 4.2.6.8 and 6.1.1.4'
O O 0.0106 0.0060 'International Tables Vol C Tables 4.2.6.8 and 6.1.1.4'
Cd Cd -0.8075 1.2024 'International Tables Vol C Tables 4.2.6.8 and 6.1.1.4'

loop_
_geom_angle_atom_site_label_1
_geom_angle_atom_site_label_2
_geom_angle_atom_site_label_3
_geom_angle
_geom_angle_site_symmetry_1
_geom_angle_site_symmetry_3
C2 C1 C6 119.2(11) . .
C2 C1 H1 120.4 . .
C6 C1 H1 120.4 . .
C1 C2 C3 120.3(8) . .
C1 C2 H2 119.9 . .
C3 C2 H2 119.9 . .
C4 C3 C2 119.3(8) . .
C4 C3 C10 116.7(9) . .
C2 C3 C10 123.8(8) . .
C3 C4 C5 120.4(9) . .
C3 C4 H4 119.8 . .
C5 C4 H4 119.8 . .
C6 C5 C4 118.9(9) . .
C6 C5 H5 120.5 . .
C4 C5 H5 120.5 . .
C5 C6 C1 121.6(11) . .
C5 C6 C7 120.7(9) . .
C1 C6 C7 117.7(10) . .
C8 C7 N2 103.6(8) . .
C8 C7 C6 131.7(9) . .
N2 C7 C6 124.6(8) . .
C7 C8 N1 111.3(10) . .
C7 C8 H8 124.4 . .
N1 C8 H8 124.4 . .
N1 C9 N2 112.8(9) . .
N1 C9 H9 123.6 . .
N2 C9 H9 123.6 . .
O2 C10 O1 119.9(9) . .
O2 C10 C3 127.0(10) . .
O1 C10 C3 112.9(8) . .
O2 C10 Cd1 64.2(6) . 4_453
O1 C10 Cd1 55.9(4) . 4_453
C3 C10 Cd1 168.8(7) . 4_453
C12 C11 C16 119.0(9) . .
C12 C11 H11 120.5 . .
C16 C11 H11 120.5 . .
C11 C12 C13 121.1(9) . .
C11 C12 H12 119.4 . .
C13 C12 H12 119.4 . .
C14 C13 C12 118.1(9) . .
C14 C13 C20 121.4(10) . .
C12 C13 C20 120.4(9) . .
C15 C14 C13 120.5(10) . .
C15 C14 H14 119.8 . .
C13 C14 H14 119.8 . .
C14 C15 C16 124.1(11) . .
C14 C15 H15 117.9 . .
C16 C15 H15 117.9 . .
C15 C16 C17 121.9(10) . .
C15 C16 C11 116.0(10) . .
C17 C16 C11 121.1(10) . .
N4 C17 C18 105.9(8) . .
N4 C17 C16 123.7(9) . .
C18 C17 C16 129.7(10) . .
N3 C18 C17 108.9(9) . .
N3 C18 H18 125.6 . .
C17 C18 H18 125.6 . .
N4 C19 N3 109.6(7) . .
N4 C19 H19 125.2 . .
N3 C19 H19 125.2 . .
O3 C20 O4 124.2(11) . .
O3 C20 C13 121.0(10) . .
O4 C20 C13 114.7(9) . .
O3 C20 Cd1 69.2(7) . 2_665
O4 C20 Cd1 55.3(5) . 2_665
C13 C20 Cd1 166.3(8) . 2_665
N3 Cd1 N1 104.7(3) . .
N3 Cd1 O1 114.7(3) . 4_556
N1 Cd1 O1 88.5(3) . 4_556
N3 Cd1 O4 134.1(3) . 2_464
N1 Cd1 O4 96.9(3) . 2_464
O1 Cd1 O4 105.7(2) 4_556 2_464
N3 Cd1 O2 92.7(3) . 4_556
N1 Cd1 O2 141.8(3) . 4_556
O1 Cd1 O2 53.3(2) 4_556 4_556
O4 Cd1 O2 94.6(2) 2_464 4_556
N3 Cd1 O3 83.1(3) . 2_464
N1 Cd1 O3 99.7(3) . 2_464
O1 Cd1 O3 157.9(3) 4_556 2_464
O4 Cd1 O3 53.2(2) 2_464 2_464
O2 Cd1 O3 116.2(3) 4_556 2_464
N3 Cd1 C10 105.2(3) . 4_556
N1 Cd1 C10 117.4(4) . 4_556
O1 Cd1 C10 28.9(3) 4_556 4_556
O4 Cd1 C10 99.6(3) 2_464 4_556
O2 Cd1 C10 24.4(3) 4_556 4_556
O3 Cd1 C10 137.4(3) 2_464 4_556
N3 Cd1 C20 108.6(3) . 2_464
N1 Cd1 C20 97.6(3) . 2_464
O1 Cd1 C20 132.9(3) 4_556 2_464
O4 Cd1 C20 27.3(3) 2_464 2_464
O2 Cd1 C20 108.8(3) 4_556 2_464
O3 Cd1 C20 26.0(3) 2_464 2_464
C10 Cd1 C20 122.0(3) 4_556 2_464
C9 N1 C8 105.0(8) . .
C9 N1 Cd1 127.6(8) . .
C8 N1 Cd1 127.3(7) . .
C9 N2 C7 107.3(7) . .
C9 N2 H2A 126.4 . .
C7 N2 H2A 126.4 . .
C18 N3 C19 107.4(9) . .
C18 N3 Cd1 128.5(7) . .
C19 N3 Cd1 124.1(6) . .
C19 N4 C17 108.1(8) . .
C19 N4 H4A 126.0 . .
C17 N4 H4A 126.0 . .
C10 O1 Cd1 95.2(5) . 4_453
C10 O2 Cd1 91.3(7) . 4_453
C20 O3 Cd1 84.8(7) . 2_665
C20 O4 Cd1 97.4(6) . 2_665
H1WA O1W H1WB 109.5 . .
H2WA O2W H2WB 109.5 . .

loop_
_geom_bond_atom_site_label_1
_geom_bond_atom_site_label_2
_geom_bond_distance
_geom_bond_site_symmetry_2
C1 C2 1.379(13) .
C1 C6 1.398(14) .
C1 H1 0.9300 .
C2 C3 1.391(14) .
C2 H2 0.9300 .
C3 C4 1.388(12) .
C3 C10 1.512(12) .
C4 C5 1.408(13) .
C4 H4 0.9300 .
C5 C6 1.349(16) .
C5 H5 0.9300 .
C6 C7 1.521(14) .
C7 C8 1.333(13) .
C7 N2 1.370(11) .
C8 N1 1.361(14) .
C8 H8 0.9300 .
C9 N1 1.256(13) .
C9 N2 1.326(11) .
C9 H9 0.9300 .
C10 O2 1.125(12) .
C10 O1 1.319(12) .
C10 Cd1 2.721(9) 4_453
C11 C12 1.388(12) .
C11 C16 1.438(15) .
C11 H11 0.9300 .
C12 C13 1.440(14) .
C12 H12 0.9300 .
C13 C14 1.358(15) .
C13 C20 1.532(13) .
C14 C15 1.356(14) .
C14 H14 0.9300 .
C15 C16 1.393(16) .
C15 H15 0.9300 .
C16 C17 1.431(13) .
C17 N4 1.391(12) .
C17 C18 1.399(15) .
C18 N3 1.355(13) .
C18 H18 0.9300 .
C19 N4 1.347(11) .
C19 N3 1.368(11) .
C19 H19 0.9300 .
C20 O3 1.210(13) .
C20 O4 1.272(13) .
C20 Cd1 2.749(12) 2_665
Cd1 N3 2.217(9) .
Cd1 N1 2.256(9) .
Cd1 O1 2.262(6) 4_556
Cd1 O4 2.279(6) 2_464
Cd1 O2 2.451(8) 4_556
Cd1 O3 2.581(8) 2_464
Cd1 C10 2.721(9) 4_556
Cd1 C20 2.749(12) 2_464
N2 H2A 0.8600 .
N4 H4A 0.8600 .
O1 Cd1 2.262(6) 4_453
O2 Cd1 2.451(8) 4_453
O3 Cd1 2.581(8) 2_665
O4 Cd1 2.279(6) 2_665
O1W H1WA 0.8500 .
O1W H1WB 0.8500 .
O2W H2WA 0.8500 .
O2W H2WB 0.8500 .

loop_
_geom_torsion_atom_site_label_1
_geom_torsion_atom_site_label_2
_geom_torsion_atom_site_label_3
_geom_torsion_atom_site_label_4
_geom_torsion
_geom_torsion_site_symmetry_1
_geom_torsion_site_symmetry_4
C6 C1 C2 C3 -4.3(16) . .
C1 C2 C3 C4 2.7(14) . .
C1 C2 C3 C10 178.0(9) . .
C2 C3 C4 C5 -2.7(13) . .
C10 C3 C4 C5 -178.4(9) . .
C3 C4 C5 C6 4.5(15) . .
C4 C5 C6 C1 -6.2(18) . .
C4 C5 C6 C7 174.5(9) . .
C2 C1 C6 C5 6.2(18) . .
C2 C1 C6 C7 -174.5(9) . .
C5 C6 C7 C8 9.0(18) . .
C1 C6 C7 C8 -170.3(11) . .
C5 C6 C7 N2 -165.4(10) . .
C1 C6 C7 N2 15.2(15) . .
N2 C7 C8 N1 -1.6(11) . .
C6 C7 C8 N1 -176.9(10) . .
C4 C3 C10 O2 -19.3(15) . .
C2 C3 C10 O2 165.3(11) . .
C4 C3 C10 O1 165.2(8) . .
C2 C3 C10 O1 -10.2(14) . .
C4 C3 C10 Cd1 161(3) . 4_453
C2 C3 C10 Cd1 -14(4) . 4_453
C16 C11 C12 C13 6.2(13) . .
C11 C12 C13 C14 -4.1(13) . .
C11 C12 C13 C20 175.6(8) . .
C12 C13 C14 C15 5.7(15) . .
C20 C13 C14 C15 -174.0(9) . .
C13 C14 C15 C16 -10.0(17) . .
C14 C15 C16 C17 -179.7(9) . .
C14 C15 C16 C11 11.7(15) . .
C12 C11 C16 C15 -9.5(12) . .
C12 C11 C16 C17 -178.2(8) . .
C15 C16 C17 N4 -162.7(9) . .
C11 C16 C17 N4 5.3(14) . .
C15 C16 C17 C18 28.0(16) . .
C11 C16 C17 C18 -164.0(10) . .
N4 C17 C18 N3 3.4(11) . .
C16 C17 C18 N3 174.2(10) . .
C14 C13 C20 O3 15.2(15) . .
C12 C13 C20 O3 -164.5(9) . .
C14 C13 C20 O4 -167.9(9) . .
C12 C13 C20 O4 12.5(12) . .
C14 C13 C20 Cd1 151(2) . 2_665
C12 C13 C20 Cd1 -29(3) . 2_665
N2 C9 N1 C8 -0.6(12) . .
N2 C9 N1 Cd1 -177.9(6) . .
C7 C8 N1 C9 1.4(12) . .
C7 C8 N1 Cd1 178.7(7) . .
N3 Cd1 N1 C9 -40.8(10) . .
O1 Cd1 N1 C9 -156.0(9) 4_556 .
O4 Cd1 N1 C9 98.3(9) 2_464 .
O2 Cd1 N1 C9 -155.2(8) 4_556 .
O3 Cd1 N1 C9 44.6(10) 2_464 .
C10 Cd1 N1 C9 -157.1(9) 4_556 .
C20 Cd1 N1 C9 70.8(9) 2_464 .
N3 Cd1 N1 C8 142.5(9) . .
O1 Cd1 N1 C8 27.2(9) 4_556 .
O4 Cd1 N1 C8 -78.4(9) 2_464 .
O2 Cd1 N1 C8 28.1(11) 4_556 .
O3 Cd1 N1 C8 -132.1(9) 2_464 .
C10 Cd1 N1 C8 26.2(10) 4_556 .
C20 Cd1 N1 C8 -105.9(9) 2_464 .
N1 C9 N2 C7 -0.3(11) . .
C8 C7 N2 C9 1.2(10) . .
C6 C7 N2 C9 176.9(9) . .
C17 C18 N3 C19 -1.4(12) . .
C17 C18 N3 Cd1 -179.9(7) . .
N4 C19 N3 C18 -1.2(11) . .
N4 C19 N3 Cd1 177.4(5) . .
N1 Cd1 N3 C18 -92.2(9) . .
O1 Cd1 N3 C18 3.1(10) 4_556 .
O4 Cd1 N3 C18 152.5(8) 2_464 .
O2 Cd1 N3 C18 53.5(9) 4_556 .
O3 Cd1 N3 C18 169.5(9) 2_464 .
C10 Cd1 N3 C18 32.2(10) 4_556 .
C20 Cd1 N3 C18 164.3(9) 2_464 .
N1 Cd1 N3 C19 89.6(8) . .
O1 Cd1 N3 C19 -175.1(7) 4_556 .
O4 Cd1 N3 C19 -25.7(9) 2_464 .
O2 Cd1 N3 C19 -124.8(8) 4_556 .
O3 Cd1 N3 C19 -8.7(8) 2_464 .
C10 Cd1 N3 C19 -146.1(7) 4_556 .
C20 Cd1 N3 C19 -13.9(8) 2_464 .
N3 C19 N4 C17 3.4(10) . .
C18 C17 N4 C19 -4.1(10) . .
C16 C17 N4 C19 -175.6(9) . .
O2 C10 O1 Cd1 5.1(11) . 4_453
C3 C10 O1 Cd1 -179.0(7) . 4_453
O1 C10 O2 Cd1 -4.7(10) . 4_453
C3 C10 O2 Cd1 -179.9(10) . 4_453
O4 C20 O3 Cd1 -6.8(10) . 2_665
C13 C20 O3 Cd1 169.8(8) . 2_665
O3 C20 O4 Cd1 7.8(11) . 2_665
C13 C20 O4 Cd1 -169.1(7) . 2_665
